data_8107683
loop_
_publ_author_name
'Liu, Zhaolong'
'Jin, Shifeng'

_publ_section_title
;
 The crystal structure of 18-crown-6 &#x2015;
 tetraaqua-dichlorido-di-\m2-chloridodicopper(II) (2/1), C12H32O10Cu2Cl4
;
_journal_issue 6
_journal_name_full 'Zeitschrift f\"ur Kristallographie - New Crystal Structures'
_journal_page_first 1135
_journal_page_last 1136
_journal_paper_doi 10.1515/ncrs-2023-0361
_journal_volume 238
_journal_year 2023
_chemical_formula_moiety 'C12 H24 O6, Cl4 Cu2 H8 O4'
_chemical_formula_sum 'C12 H32 Cl4 Cu2 O10'
_chemical_formula_weight 605.25
_space_group_crystal_system monoclinic
_space_group_IT_number 14
_space_group_name_Hall '-P 2yn'
_space_group_name_H-M_alt 'P 1 21/n 1'
_atom_sites_solution_hydrogens mixed
_atom_sites_solution_primary dual
_cell_angle_alpha 90
_cell_angle_beta 92.5550(10)
_cell_angle_gamma 90
_cell_formula_units_Z 2
_cell_length_a 9.0202(4)
_cell_length_b 9.5791(4)
_cell_length_c 13.6994(6)
_cell_measurement_reflns_used 9910
_cell_measurement_temperature 293(2)
_cell_measurement_theta_max 72.1164
_cell_measurement_theta_min 3.229
_cell_volume 1182.53(9)
_computing_molecular_graphics 'Olex2 1.5 (Dolomanov et al., 2009)'
_computing_publication_material 'Olex2 1.5 (Dolomanov et al., 2009)'
_computing_structure_refinement 'SHELXL 2018/3 (Sheldrick, 2015)'
_computing_structure_solution 'SHELXT 2018/2 (Sheldrick, 2018)'
_diffrn_ambient_temperature 293(2)
_diffrn_measured_fraction_theta_full 0.994
_diffrn_measured_fraction_theta_max 0.994
_diffrn_measurement_device_type 'Bruker D8 Smart Apex CCD area detector'
_diffrn_measurement_method 'phi and omega scans'
_diffrn_radiation_type CuK\a
_diffrn_radiation_wavelength 1.54184
_diffrn_reflns_av_R_equivalents 0.0383
_diffrn_reflns_av_unetI/netI 0.0305
_diffrn_reflns_Laue_measured_fraction_full 0.994
_diffrn_reflns_Laue_measured_fraction_max 0.994
_diffrn_reflns_limit_h_max 9
_diffrn_reflns_limit_h_min -11
_diffrn_reflns_limit_k_max 11
_diffrn_reflns_limit_k_min -11
_diffrn_reflns_limit_l_max 16
_diffrn_reflns_limit_l_min -16
_diffrn_reflns_number 13205
_diffrn_reflns_point_group_measured_fraction_full 0.994
_diffrn_reflns_point_group_measured_fraction_max 0.994
_diffrn_reflns_theta_full 67.684
_diffrn_reflns_theta_max 72.117
_diffrn_reflns_theta_min 5.638
_diffrn_source_current 1.1
_diffrn_source_power 0.05500000000000001
_diffrn_source_voltage 50.0
_exptl_absorpt_coefficient_mu 6.772
_exptl_absorpt_correction_T_max 0.7536
_exptl_absorpt_correction_T_min 0.5552
_exptl_absorpt_correction_type multi-scan
_exptl_absorpt_process_details
;
 SADABS 2016/2: Krause, L., Herbst-Irmer, R., Sheldrick G.M. & Stalke D.,
 J. Appl. Cryst. 48 (2015) 3-10
;
_exptl_crystal_colour blue
_exptl_crystal_density_diffrn 1.700
_exptl_crystal_description block
_exptl_crystal_F_000 620
_exptl_crystal_size_max 0.15
_exptl_crystal_size_mid 0.11
_exptl_crystal_size_min 0.07
_refine_diff_density_max 0.561
_refine_diff_density_min -0.429
_refine_diff_density_rms 0.087
_refine_ls_extinction_coef 0.0184(7)
_refine_ls_extinction_expression Fc^*^=kFc[1+0.001xFc^2^\l^3^/sin(2\q)]^-1/4^
_refine_ls_extinction_method 'SHELXL-2018/3 (Sheldrick 2018)'
_refine_ls_goodness_of_fit_ref 1.095
_refine_ls_hydrogen_treatment mixed
_refine_ls_matrix_type full
_refine_ls_number_parameters 144
_refine_ls_number_reflns 2306
_refine_ls_number_restraints 0
_refine_ls_restrained_S_all 1.095
_refine_ls_R_factor_all 0.0310
_refine_ls_R_factor_gt 0.0308
_refine_ls_shift/su_max 0.001
_refine_ls_shift/su_mean 0.000
_refine_ls_structure_factor_coef Fsqd
_refine_ls_weighting_details 'w=1/[\s^2^(Fo^2^)+(0.0430P)^2^+0.5016P] where P=(Fo^2^+2Fc^2^)/3'
_refine_ls_weighting_scheme calc
_refine_ls_wR_factor_gt 0.0798
_refine_ls_wR_factor_ref 0.0800
_reflns_Friedel_coverage 0.000
_reflns_Friedel_fraction_full .
_reflns_Friedel_fraction_max .
_reflns_number_gt 2278
_reflns_number_total 2306
_reflns_threshold_expression 'I > 2\s(I)'
_cod_data_source_file suppl_j_ncrs-2023-0361_suppl_001.cif
_cod_data_source_block cu
_cod_database_code 8107683
_shelx_space_group_comment
;
The symmetry employed for this shelxl refinement is uniquely defined
by the following loop, which should always be used as a source of
symmetry information in preference to the above space-group names.
They are only intended as comments.
;
_olex2_refinement_description
;
1. Fixed Uiso
 At 1.2 times of:
  All C(H,H) groups
2.a Secondary CH2 refined with riding coordinates:
 C1(H1A,H1B), C2(H2A,H2B), C3(H3A,H3B), C4(H4A,H4B), C5(H5A,H5B), C6(H6A,H6B)
;
_olex2_submission_special_instructions 'No special instructions were received'

loop_
_space_group_symop_operation_xyz
'x, y, z'
'-x+1/2, y+1/2, -z+1/2'
'-x, -y, -z'
'x-1/2, -y-1/2, z-1/2'

loop_
_atom_site_label
_atom_site_type_symbol
_atom_site_fract_x
_atom_site_fract_y
_atom_site_fract_z
_atom_site_U_iso_or_equiv
_atom_site_adp_type
_atom_site_occupancy
_atom_site_site_symmetry_order
_atom_site_calc_flag
_atom_site_refinement_flags_posn
_atom_site_refinement_flags_adp
_atom_site_refinement_flags_occupancy
_atom_site_disorder_assembly
_atom_site_disorder_group
Cu1 Cu 0.32789(3) 0.59155(3) 0.48515(2) 0.03354(14) Uani 1 1 d . . . . .
Cl1 Cl 0.49914(5) 0.53654(5) 0.37368(3) 0.04280(16) Uani 1 1 d . . . . .
Cl2 Cl 0.11991(5) 0.67253(5) 0.55339(4) 0.04961(18) Uani 1 1 d . . . . .
O1 O 0.41879(17) 0.77369(15) 0.50618(12) 0.0403(3) Uani 1 1 d . . . . .
O2 O 0.4114(2) -0.1226(2) 0.69264(13) 0.0580(4) Uani 1 1 d . . . . .
O3 O 0.30111(19) 0.18794(17) 0.36784(14) 0.0555(4) Uani 1 1 d . . . . .
O4 O 0.32563(19) 0.10126(17) 0.56116(14) 0.0553(4) Uani 1 1 d . . . . .
O5 O 0.2176(2) 0.4234(2) 0.4521(2) 0.0730(7) Uani 1 1 d . . . . .
C1 C 0.2873(3) -0.0346(3) 0.7087(2) 0.0653(7) Uani 1 1 d . . . . .
H1A H 0.276289 -0.024564 0.778474 0.078 Uiso 1 1 calc R U . . .
H1B H 0.198045 -0.078756 0.681262 0.078 Uiso 1 1 calc R U . . .
C2 C 0.1972(3) 0.0704(3) 0.5013(3) 0.0686(8) Uani 1 1 d . . . . .
H2A H 0.123984 0.143654 0.507701 0.082 Uiso 1 1 calc R U . . .
H2B H 0.154008 -0.016867 0.521987 0.082 Uiso 1 1 calc R U . . .
C3 C 0.3431(4) 0.1960(3) 0.2686(2) 0.0726(8) Uani 1 1 d . . . . .
H3A H 0.374825 0.290679 0.255395 0.087 Uiso 1 1 calc R U . . .
H3B H 0.256666 0.176711 0.226066 0.087 Uiso 1 1 calc R U . . .
C4 C 0.2390(4) 0.0594(3) 0.3974(3) 0.0737(9) Uani 1 1 d . . . . .
H4A H 0.310680 -0.015148 0.390766 0.088 Uiso 1 1 calc R U . . .
H4B H 0.151947 0.037692 0.356078 0.088 Uiso 1 1 calc R U . . .
C5 C 0.3023(4) 0.1065(3) 0.6644(2) 0.0687(8) Uani 1 1 d . . . . .
H5A H 0.213169 0.159906 0.675162 0.082 Uiso 1 1 calc R U . . .
H5B H 0.385128 0.154609 0.697036 0.082 Uiso 1 1 calc R U . . .
C6 C 0.5351(4) -0.0976(4) 0.7565(2) 0.0752(9) Uani 1 1 d . . . . .
H6A H 0.508499 -0.112177 0.823576 0.090 Uiso 1 1 calc R U . . .
H6B H 0.568227 -0.001875 0.749889 0.090 Uiso 1 1 calc R U . . .
H1C H 0.492(3) 0.788(3) 0.4900(19) 0.041(7) Uiso 1 1 d . . . . .
H1D H 0.418(4) 0.800(4) 0.562(3) 0.071(10) Uiso 1 1 d . . . . .
H5C H 0.135(4) 0.418(4) 0.469(3) 0.074(10) Uiso 1 1 d . . . . .
H5D H 0.255(4) 0.365(4) 0.425(2) 0.063(9) Uiso 1 1 d . . . . .

loop_
_atom_site_aniso_label
_atom_site_aniso_U_11
_atom_site_aniso_U_22
_atom_site_aniso_U_33
_atom_site_aniso_U_23
_atom_site_aniso_U_13
_atom_site_aniso_U_12
Cu1 0.02517(19) 0.03141(19) 0.0440(2) -0.00225(10) 0.00131(12) -0.00089(9)
Cl1 0.0400(3) 0.0475(3) 0.0414(3) -0.00013(18) 0.00739(18) 0.00419(18)
Cl2 0.0293(3) 0.0443(3) 0.0761(4) -0.0119(2) 0.0114(2) -0.00238(17)
O1 0.0330(8) 0.0381(7) 0.0501(9) -0.0067(6) 0.0063(6) -0.0069(6)
O2 0.0625(11) 0.0614(10) 0.0504(9) -0.0158(7) 0.0059(7) -0.0036(8)
O3 0.0531(9) 0.0396(8) 0.0730(11) -0.0111(7) -0.0071(8) -0.0017(7)
O4 0.0439(9) 0.0488(9) 0.0741(11) -0.0028(7) 0.0119(8) -0.0072(7)
O5 0.0315(8) 0.0457(9) 0.143(2) -0.0374(11) 0.0171(10) -0.0079(7)
C1 0.0676(16) 0.0658(16) 0.0652(15) -0.0166(12) 0.0319(13) -0.0127(13)
C2 0.0433(12) 0.0455(13) 0.117(2) 0.0175(14) -0.0019(14) -0.0071(10)
C3 0.083(2) 0.0717(17) 0.0611(15) -0.0139(13) -0.0236(14) 0.0019(15)
C4 0.0738(18) 0.0378(12) 0.106(2) -0.0008(13) -0.0372(17) -0.0100(12)
C5 0.0686(17) 0.0534(14) 0.0866(19) -0.0234(13) 0.0307(15) -0.0042(12)
C6 0.085(2) 0.081(2) 0.0592(16) -0.0238(14) -0.0070(15) -0.0043(15)

loop_
_atom_type_symbol
_atom_type_description
_atom_type_scat_dispersion_real
_atom_type_scat_dispersion_imag
_atom_type_scat_source
C C 0.0181 0.0091 'International Tables Vol C Tables 4.2.6.8 and 6.1.1.4'
H H 0.0000 0.0000 'International Tables Vol C Tables 4.2.6.8 and 6.1.1.4'
Cl Cl 0.3639 0.7018 'International Tables Vol C Tables 4.2.6.8 and 6.1.1.4'
Cu Cu -1.9646 0.5888 'International Tables Vol C Tables 4.2.6.8 and 6.1.1.4'
O O 0.0492 0.0322 'International Tables Vol C Tables 4.2.6.8 and 6.1.1.4'

loop_
_geom_angle_atom_site_label_1
_geom_angle_atom_site_label_2
_geom_angle_atom_site_label_3
_geom_angle
_geom_angle_site_symmetry_1
_geom_angle_site_symmetry_3
Cl1 Cu1 Cl1 89.293(18) . 3_666
Cl2 Cu1 Cl1 108.63(2) . 3_666
Cl2 Cu1 Cl1 162.04(2) . .
O1 Cu1 Cl1 90.73(5) . .
O1 Cu1 Cl1 94.28(5) . 3_666
O1 Cu1 Cl2 89.03(5) . .
O5 Cu1 Cl1 93.62(8) . 3_666
O5 Cu1 Cl1 90.45(7) . .
O5 Cu1 Cl2 87.42(6) . .
O5 Cu1 O1 172.02(9) . .
Cu1 Cl1 Cu1 90.708(18) . 3_666
Cu1 O1 H1C 121(2) . .
Cu1 O1 H1D 113(2) . .
H1C O1 H1D 106(3) . .
C6 O2 C1 114.2(2) . .
C4 O3 C3 116.3(2) . .
C2 O4 C5 115.0(2) . .
Cu1 O5 H5C 118(3) . .
Cu1 O5 H5D 120(2) . .
H5C O5 H5D 123(3) . .
O2 C1 H1A 109.0 . .
O2 C1 H1B 109.0 . .
O2 C1 C5 112.7(2) . .
H1A C1 H1B 107.8 . .
C5 C1 H1A 109.0 . .
C5 C1 H1B 109.0 . .
O4 C2 H2A 109.8 . .
O4 C2 H2B 109.8 . .
O4 C2 C4 109.3(2) . .
H2A C2 H2B 108.3 . .
C4 C2 H2A 109.8 . .
C4 C2 H2B 109.8 . .
O3 C3 H3A 108.7 . .
O3 C3 H3B 108.7 . .
O3 C3 C6 114.3(3) . 3_656
H3A C3 H3B 107.6 . .
C6 C3 H3A 108.7 3_656 .
C6 C3 H3B 108.7 3_656 .
O3 C4 C2 109.3(2) . .
O3 C4 H4A 109.8 . .
O3 C4 H4B 109.8 . .
C2 C4 H4A 109.8 . .
C2 C4 H4B 109.8 . .
H4A C4 H4B 108.3 . .
O4 C5 C1 112.9(2) . .
O4 C5 H5A 109.0 . .
O4 C5 H5B 109.0 . .
C1 C5 H5A 109.0 . .
C1 C5 H5B 109.0 . .
H5A C5 H5B 107.8 . .
O2 C6 C3 108.6(2) . 3_656
O2 C6 H6A 110.0 . .
O2 C6 H6B 110.0 . .
C3 C6 H6A 110.0 3_656 .
C3 C6 H6B 110.0 3_656 .
H6A C6 H6B 108.3 . .

loop_
_geom_bond_atom_site_label_1
_geom_bond_atom_site_label_2
_geom_bond_distance
_geom_bond_site_symmetry_2
Cu1 Cl1 2.2816(5) .
Cu1 Cl1 2.7223(5) 3_666
Cu1 Cl2 2.2696(5) .
Cu1 O1 1.9438(14) .
Cu1 O5 1.9363(17) .
O1 H1C 0.72(3) .
O1 H1D 0.80(4) .
O2 C1 1.426(3) .
O2 C6 1.408(4) .
O3 C3 1.430(4) .
O3 C4 1.419(3) .
O4 C2 1.420(3) .
O4 C5 1.440(4) .
O5 H5C 0.79(4) .
O5 H5D 0.76(4) .
C1 H1A 0.9700 .
C1 H1B 0.9700 .
C1 C5 1.490(4) .
C2 H2A 0.9700 .
C2 H2B 0.9700 .
C2 C4 1.493(5) .
C3 H3A 0.9700 .
C3 H3B 0.9700 .
C3 C6 1.499(5) 3_656
C4 H4A 0.9700 .
C4 H4B 0.9700 .
C5 H5A 0.9700 .
C5 H5B 0.9700 .
C6 H6A 0.9700 .
C6 H6B 0.9700 .

loop_
_geom_torsion_atom_site_label_1
_geom_torsion_atom_site_label_2
_geom_torsion_atom_site_label_3
_geom_torsion_atom_site_label_4
_geom_torsion
_geom_torsion_site_symmetry_1
_geom_torsion_site_symmetry_2
_geom_torsion_site_symmetry_3
_geom_torsion_site_symmetry_4
O2 C1 C5 O4 56.2(4) . . . .
O4 C2 C4 O3 -59.9(3) . . . .
C1 O2 C6 C3 -179.7(3) . . . 3_656
C2 O4 C5 C1 75.8(3) . . . .
C3 O3 C4 C2 -178.2(2) . . . .
C4 O3 C3 C6 -63.8(3) . . . 3_656
C5 O4 C2 C4 -176.4(2) . . . .
C6 O2 C1 C5 80.2(3) . . . .
